data_2000931
loop_
_publ_author_name
'Delboni, L. F.'
'Oliva, G.'

_publ_section_title
;Structure of
 (3<i>R</i>,6<i>S</i>,12b<i>R</i>)-6-cyanomethyl-3-ethyl-2-oxo-1,2,3,4,7,7a,12a,12b-octahydro-6<i>H</i>-indolo[2,3-<i>a</i>]quinolizine
;
_journal_issue 5
_journal_name_full 'Acta Crystallographica Section C'
_journal_page_first 953
_journal_page_last 955
_journal_paper_doi 10.1107/S0108270191011617
_journal_volume 48
_journal_year 1992
_chemical_formula_sum 'C19 H21 N3 O'
_chemical_formula_weight 307.40
_symmetry_cell_setting monoclinic
_symmetry_space_group_name_Hall '-P 2ybc'
_symmetry_space_group_name_H-M 'P 1 21/c 1'
_cell_angle_alpha 90
_cell_angle_beta 104.18(3)
_cell_angle_gamma 90
_cell_formula_units_Z 8
_cell_length_a 12.200(7)
_cell_length_b 16.795(2)
_cell_length_c 16.6550(10)
_cell_volume 3309(2)
_diffrn_radiation_type Mo
_diffrn_radiation_wavelength 0.71073
_exptl_absorpt_coefficient_mu 0.073
_exptl_crystal_density_diffrn 1.234
_exptl_crystal_F_000 1312
_cod_data_source_file li0101.cif
_cod_data_source_block li0101a
_cod_original_cell_volume 3308(3)
_cod_original_formula_sum 'C19 H21 N3 O1'
_cod_database_code 2000931

loop_
_atom_site_label
_atom_site_fract_x
_atom_site_fract_y
_atom_site_fract_z
N(1) .1138(3) .5982(2) .2042(2)
N(2) -.1028(4) .5796(3) -.0145(3)
N(3) .4133(3) .5712(2) .1945(2)
O(1) .1328(2) .3711(2) .2680(2)
C(1) .1327(4) .4436(3) .2731(2)
C(2) .0294(3) .4922(2) .2737(2)
C(3) -.0755(4) .4407(3) .2697(2)
C(4) -.1719(4) .4867(3) .2920(3)
C(5) .0119(3) .5508(2) .2010(2)
C(6) .2099(3) .5470(2) .1974(2)
C(7) .2363(3) .4911(2) .2738(2)
C(8) .0959(3) .6694(2) .1515(3)
C(9) .0801(3) .6550(2) .0578(3)
C(10) -.0231(5) .6122(3) .0176(3)
C(11) .1964(3) .7260(2) .1813(2)
C(12) .3039(4) .6800(3) .1864(2)
C(13) .3066(3) .5998(3) .1949(2)
C(14) .4136(4) .7051(3) .1798(2)
C(15) .4791(4) .6360(3) .1846(2)
C(16) .4617(4) .7787(3) .1696(2)
C(17) .5717(5) .7806(3) .1645(3)
C(18) .6362(4) .7114(4) .1680(3)
C(19) .5916(4) .6377(3) .1790(2)
N(1') .4048(3) .2262(2) .0480(2)
N(2') .4004(3) -.0599(2) .0429(3)
N(3') .1625(3) .2519(2) .1434(2)
O(1') .5241(2) .4262(2) .1688(2)
C(1') .4797(4) .3757(2) .1183(3)
C(2') .5387(3) .3368(2) .0585(2)
C(3') .6618(4) .3623(3) .0710(3)
C(4') .6766(4) .4458(3) .0393(3)
C(5') .5252(3) .2458(2) .0644(2)
C(6') .3563(3) .2566(2) .1146(2)
C(7') .3614(3) .3476(2) .1128(2)
C(8') .3803(3) .1427(2) .0254(2)
C(9') .4221(3) .0845(3) .0996(2)
C(10') .4106(4) .0021(3) .0692(3)
C(11') .2529(3) .1332(2) -.0139(2)
C(12') .1900(3) .1723(2) .0420(2)
C(13') .2378(3) .2269(2) .0993(2)
C(14') .0758(4) .1624(2) .0470(3)
C(15') .0600(4) .2134(2) .1110(3)
C(16') -.0163(4) .1171(2) .0046(3)
C(17') -.1181(4) .1235(3) .0260(3)
C(18') -.1308(4) .1749(3) .0891(3)
C(19') -.0423(4) .2202(3) .1333(3)
H(N3) .4418 .5159 .1995
H(C2) .0420 .5239 .3315
H(C3) -.1045 .4180 .2075
H'(C3) -.0517 .3918 .3124
H(C4) -.2437 .4490 .2918
H'(C4) -.1959 .5321 .2452
H"(C4) -.1432 .5143 .3521
H(C5) -.0567 .5904 .2035
H'(C5) -.0087 .5177 .1437
H(C6) .1915 .5113 .1419
H(C7) .2591 .5260 .3298
H'(C7) .3049 .4518 .2706
H(C8) .0167 .6941 .1576
H(C9) .1515 .6212 .0493
H'(C9) .0782 .7123 .0281
H(C11) .1958 .7491 .2417
H'(C11) .1909 .7746 .1382
H(C16) .4134 .8329 .1659
H(C17) .6100 .8371 .1574
H(C18) .7224 .7153 .1621
H(C19) .6408 .5837 .1828
H(N3') .1662 .2861 .1881
H(C2') .4994 .3571 -.0034
H(C3') .7030 .3206 .0388
H'(C3') .7016 .3605 .1365
H(C4') .7660 .4587 .0559
H'(C4') .6323 .4895 .0669
H"(C4') .6458 .4476 -.0273
H(C5') .5676 .2256 .1255
H'(C5') .5612 .2167 .0190
H(C6') .4024 .2364 .1750
H(C7') .3335 .3710 .1647
H'(C7') .3069 .3688 .0558
H(C8') .4273 .1268 -.0193
H(C9') .3715 .0925 .1440
H'(C9') .5095 .0966 .1289
H(C11') .2315 .0708 -.0204
H'(C11') .2314 .1614 -.0740
H(C16') -.0077 .0777 -.0446
H(C17') -.1889 .0882 -.0062
H(C18') -.2119 .1794 .1038
H(C19') -.0516 .2592 .1826

loop_
_geom_bond_atom_site_label_1
_geom_bond_atom_site_label_2
_geom_bond_distance
N(1) C(5) 1.466(5)
N(1) C(6) 1.481(5)
N(1) C(8) 1.468(5)
N(2) C(10) 1.130(7)
N(3) C(13) 1.389(6)
N(3) C(15) 1.386(6)
O(1) C(1) 1.221(6)
C(1) C(2) 1.504(6)
C(1) C(7) 1.492(6)
C(2) C(3) 1.533(6)
C(2) C(5) 1.534(5)
C(3) C(4) 1.527(7)
C(6) C(7) 1.550(5)
C(6) C(13) 1.485(6)
C(8) C(9) 1.544(6)
C(8) C(11) 1.535(6)
C(9) C(10) 1.462(7)
C(11) C(12) 1.506(6)
C(12) C(13) 1.354(6)
C(12) C(14) 1.433(7)
C(14) C(15) 1.400(7)
C(15) C(19) 1.399(7)
C(16) C(17) 1.366(8)
C(17) C(18) 1.397(8)
C(18) C(19) 1.382(8)
N(1') C(5') 1.464(5)
N(1') C(6') 1.471(5)
N(1') C(8') 1.464(5)
N(2') C(10') 1.125(7)
N(3') C(13') 1.375(5)
N(3') C(15') 1.394(5)
O(1') C(1') 1.224(5)
C(1') C(2') 1.513(6)
C(1') C(7') 1.500(6)
C(2') C(3') 1.526(6)
C(2') C(5') 1.543(6)
C(3') C(4') 1.525(6)
C(6') C(7') 1.530(5)
C(6') C(13') 1.491(6)
C(8') C(9') 1.560(5)
C(8') C(11') 1.540(6)
C(9') C(10') 1.468(7)
C(11') C(12') 1.496(6)
C(12') C(13') 1.349(6)
C(12') C(14') 1.426(6)
C(14') C(15') 1.417(6)
C(14') C(16') 1.397(6)
C(15') C(19') 1.391(7)
C(16') C(17') 1.378(7)
C(17') C(18') 1.398(7)
C(18') C(19') 1.377(7)
